data_7122689
loop_
_publ_author_name
'Yamakado, Ryohei'
'Ishibashi, Haruna'
'Motoyoshi, Yukari'
'Yasuda, Nobuhiro'
'Maeda, Hiromitsu'

_publ_section_title
;
 Ion-pairing assemblies based on \p-extended dipyrrolylquinoxalines
;
_journal_name_full 'Chemical Communications'
_journal_paper_doi 10.1039/C8CC08205G
_journal_year 2018
_chemical_formula_moiety 'C14 H10 N2'
_chemical_formula_sum 'C14 H10 N2'
_chemical_formula_weight 206.24
_chemical_name_systematic
; 
 ? 
;
_space_group_IT_number 60
_symmetry_cell_setting orthorhombic
_symmetry_Int_Tables_number 60
_symmetry_space_group_name_Hall '-P 2n 2ab'
_symmetry_space_group_name_H-M 'P b c n'
_atom_sites_solution_hydrogens geom
_atom_sites_solution_primary direct
_atom_sites_solution_secondary difmap
_audit_creation_method SHELXL-97
_audit_update_record
;
2018-10-05 deposited with the CCDC.
2018-12-04 downloaded from the CCDC.
;
_cell_angle_alpha 90.00
_cell_angle_beta 90.00
_cell_angle_gamma 90.00
_cell_formula_units_Z 8
_cell_length_a 23.909(11)
_cell_length_b 11.079(5)
_cell_length_c 7.591(4)
_cell_measurement_reflns_used 2281
_cell_measurement_temperature 93(2)
_cell_measurement_theta_max 68.2
_cell_measurement_theta_min 25.2
_cell_volume 2010.8(17)
_computing_structure_refinement 'SHELXL-97 (Sheldrick, 1997)'
_computing_structure_solution 'SHELXS-97 (Sheldrick, 1990)'
_diffrn_ambient_temperature 93(2)
_diffrn_detector_area_resol_mean 5.8140
_diffrn_measured_fraction_theta_full 0.984
_diffrn_measured_fraction_theta_max 0.984
_diffrn_measurement_device_type 'Rigaku XtaLAB P200'
_diffrn_measurement_method \w
_diffrn_radiation_monochromator graphite
_diffrn_radiation_source 'fine-focus sealed tube'
_diffrn_radiation_type CuK\a
_diffrn_radiation_wavelength 1.54187
_diffrn_reflns_av_R_equivalents 0.0261
_diffrn_reflns_av_sigmaI/netI 0.0227
_diffrn_reflns_limit_h_max 27
_diffrn_reflns_limit_h_min -28
_diffrn_reflns_limit_k_max 13
_diffrn_reflns_limit_k_min -13
_diffrn_reflns_limit_l_max 8
_diffrn_reflns_limit_l_min -7
_diffrn_reflns_number 6714
_diffrn_reflns_theta_full 66.00
_diffrn_reflns_theta_max 66.00
_diffrn_reflns_theta_min 6.84
_exptl_absorpt_coefficient_mu 0.641
_exptl_absorpt_correction_T_max 0.8825
_exptl_absorpt_correction_T_min 0.6281
_exptl_absorpt_correction_type multi-scan
_exptl_absorpt_process_details 'REQAB (Rigaku, 1998)'
_exptl_crystal_colour yellow
_exptl_crystal_density_diffrn 1.363
_exptl_crystal_density_method 'not measured'
_exptl_crystal_description prism
_exptl_crystal_F_000 864
_exptl_crystal_size_max 0.80
_exptl_crystal_size_mid 0.20
_exptl_crystal_size_min 0.20
_refine_diff_density_max 0.208
_refine_diff_density_min -0.317
_refine_diff_density_rms 0.068
_refine_ls_extinction_method none
_refine_ls_goodness_of_fit_ref 1.022
_refine_ls_hydrogen_treatment constr
_refine_ls_matrix_type full
_refine_ls_number_parameters 145
_refine_ls_number_reflns 1728
_refine_ls_number_restraints 0
_refine_ls_restrained_S_all 1.022
_refine_ls_R_factor_all 0.0423
_refine_ls_R_factor_gt 0.0406
_refine_ls_shift/su_max 0.001
_refine_ls_shift/su_mean 0.000
_refine_ls_structure_factor_coef Fsqd
_refine_ls_weighting_details 'calc w=1/[\s^2^(Fo^2^)+(0.0850P)^2^+0.4145P] where P=(Fo^2^+2Fc^2^)/3'
_refine_ls_weighting_scheme calc
_refine_ls_wR_factor_gt 0.1121
_refine_ls_wR_factor_ref 0.1150
_reflns_number_gt 1632
_reflns_number_total 1728
_reflns_threshold_expression >2sigma(I)
_cod_data_source_file c8cc08205g2.cif
_cod_data_source_block 40719m2
_cod_database_code 7122689

loop_
_symmetry_equiv_pos_as_xyz
'x, y, z'
'-x+1/2, -y+1/2, z+1/2'
'x+1/2, -y+1/2, -z'
'-x, y, -z+1/2'
'-x, -y, -z'
'x-1/2, y-1/2, -z-1/2'
'-x-1/2, y-1/2, z'
'x, -y, z-1/2'

loop_
_atom_site_label
_atom_site_type_symbol
_atom_site_fract_x
_atom_site_fract_y
_atom_site_fract_z
_atom_site_U_iso_or_equiv
_atom_site_adp_type
_atom_site_occupancy
_atom_site_symmetry_multiplicity
_atom_site_calc_flag
_atom_site_refinement_flags
C1 C 0.72511(5) 0.47364(11) -0.05319(16) 0.0190(3) Uani 1 1 d .
H1 H 0.7004 0.5346 -0.0946 0.023 Uiso 1 1 calc R
C2 C 0.78215(5) 0.48430(12) -0.08373(16) 0.0209(3) Uani 1 1 d .
H2 H 0.7962 0.5528 -0.1447 0.025 Uiso 1 1 calc R
C3 C 0.81891(5) 0.39568(12) -0.02598(16) 0.0200(3) Uani 1 1 d .
H3 H 0.8580 0.4037 -0.0460 0.024 Uiso 1 1 calc R
C4 C 0.79787(5) 0.29493(11) 0.06160(16) 0.0192(3) Uani 1 1 d .
H4 H 0.8226 0.2331 0.0994 0.023 Uiso 1 1 calc R
C5 C 0.74081(5) 0.28437(11) 0.09399(16) 0.0177(3) Uani 1 1 d .
H5 H 0.7270 0.2156 0.1547 0.021 Uiso 1 1 calc R
C6 C 0.70350(5) 0.37418(10) 0.03794(15) 0.0160(3) Uani 1 1 d .
C7 C 0.64329(5) 0.36771(11) 0.07571(15) 0.0164(3) Uani 1 1 d .
C8 C 0.60118(5) 0.45260(11) 0.05459(16) 0.0185(3) Uani 1 1 d .
H6 H 0.6054 0.5313 0.0067 0.022 Uiso 1 1 calc R
C9 C 0.55099(5) 0.40132(11) 0.11674(16) 0.0181(3) Uani 1 1 d .
H7 H 0.5154 0.4394 0.1182 0.022 Uiso 1 1 calc R
C10 C 0.56265(5) 0.28560(11) 0.17544(16) 0.0158(3) Uani 1 1 d .
C11 C 0.52957(5) 0.18069(11) 0.22808(15) 0.0149(3) Uani 1 1 d .
C12 C 0.52962(5) -0.02835(11) 0.24387(15) 0.0160(3) Uani 1 1 d .
C13 C 0.55863(5) -0.13930(11) 0.24444(17) 0.0202(3) Uani 1 1 d .
H8 H 0.5984 -0.1400 0.2423 0.024 Uiso 1 1 calc R
C14 C 0.52964(6) -0.24586(11) 0.24804(16) 0.0223(3) Uani 1 1 d .
H9 H 0.5494 -0.3203 0.2479 0.027 Uiso 1 1 calc R
N1 N 0.61910(4) 0.26781(9) 0.14908(13) 0.0162(3) Uani 1 1 d .
H10 H 0.6372 0.2011 0.1759 0.019 Uiso 1 1 calc R
N2 N 0.55784(4) 0.07760(9) 0.22446(13) 0.0169(3) Uani 1 1 d .

loop_
_atom_site_aniso_label
_atom_site_aniso_U_11
_atom_site_aniso_U_22
_atom_site_aniso_U_33
_atom_site_aniso_U_23
_atom_site_aniso_U_13
_atom_site_aniso_U_12
C1 0.0220(7) 0.0190(6) 0.0161(6) 0.0003(5) 0.0010(5) -0.0005(5)
C2 0.0244(7) 0.0216(7) 0.0166(6) 0.0001(5) 0.0046(5) -0.0068(5)
C3 0.0162(6) 0.0277(7) 0.0161(6) -0.0056(5) 0.0044(5) -0.0037(5)
C4 0.0176(6) 0.0211(6) 0.0189(6) -0.0034(5) 0.0004(5) 0.0005(5)
C5 0.0183(6) 0.0176(6) 0.0172(6) -0.0007(5) 0.0013(5) -0.0028(5)
C6 0.0169(6) 0.0188(6) 0.0123(6) -0.0027(5) 0.0005(4) -0.0019(5)
C7 0.0172(6) 0.0181(6) 0.0138(6) 0.0003(4) -0.0002(4) -0.0025(5)
C8 0.0189(6) 0.0172(6) 0.0195(6) 0.0025(5) 0.0002(5) -0.0003(5)
C9 0.0153(6) 0.0199(6) 0.0191(7) 0.0016(5) -0.0009(5) 0.0017(5)
C10 0.0135(6) 0.0202(6) 0.0136(6) -0.0006(5) -0.0015(4) -0.0009(4)
C11 0.0150(6) 0.0179(6) 0.0119(6) -0.0002(4) -0.0031(4) 0.0005(5)
C12 0.0170(7) 0.0189(7) 0.0122(6) 0.0007(4) 0.0000(4) -0.0008(5)
C13 0.0190(6) 0.0223(7) 0.0192(7) 0.0022(5) 0.0027(5) 0.0033(5)
C14 0.0297(8) 0.0186(7) 0.0186(7) 0.0013(5) 0.0043(5) 0.0054(5)
N1 0.0130(5) 0.0174(5) 0.0183(6) 0.0030(4) -0.0009(4) 0.0007(4)
N2 0.0154(5) 0.0191(6) 0.0161(6) 0.0015(4) -0.0011(4) 0.0003(4)

loop_
_atom_type_symbol
_atom_type_description
_atom_type_scat_dispersion_real
_atom_type_scat_dispersion_imag
_atom_type_scat_source
C C 0.0181 0.0091 'International Tables Vol C Tables 4.2.6.8 and 6.1.1.4'
H H 0.0000 0.0000 'International Tables Vol C Tables 4.2.6.8 and 6.1.1.4'
N N 0.0311 0.0180 'International Tables Vol C Tables 4.2.6.8 and 6.1.1.4'

loop_
_geom_angle_atom_site_label_1
_geom_angle_atom_site_label_2
_geom_angle_atom_site_label_3
_geom_angle
_geom_angle_site_symmetry_1
_geom_angle_site_symmetry_3
C2 C1 C6 120.80(11) . .
C2 C1 H1 119.6 . .
C6 C1 H1 119.6 . .
C1 C2 C3 120.58(11) . .
C1 C2 H2 119.7 . .
C3 C2 H2 119.7 . .
C2 C3 C4 119.25(12) . .
C2 C3 H3 120.4 . .
C4 C3 H3 120.4 . .
C5 C4 C3 120.38(11) . .
C5 C4 H4 119.8 . .
C3 C4 H4 119.8 . .
C4 C5 C6 120.70(11) . .
C4 C5 H5 119.7 . .
C6 C5 H5 119.7 . .
C1 C6 C5 118.27(11) . .
C1 C6 C7 119.76(11) . .
C5 C6 C7 121.96(11) . .
N1 C7 C8 106.79(11) . .
N1 C7 C6 122.23(10) . .
C8 C7 C6 130.95(11) . .
C7 C8 C9 107.82(11) . .
C7 C8 H6 126.1 . .
C9 C8 H6 126.1 . .
C10 C9 C8 108.03(11) . .
C10 C9 H7 126.0 . .
C8 C9 H7 126.0 . .
N1 C10 C9 106.42(10) . .
N1 C10 C11 117.12(10) . .
C9 C10 C11 135.63(11) . .
N2 C11 C11 120.03(7) . 4_655
N2 C11 C10 113.76(10) . .
C11 C11 C10 126.12(7) 4_655 .
N2 C12 C13 120.48(11) . .
N2 C12 C12 120.10(7) . 4_655
C13 C12 C12 119.36(7) . 4_655
C14 C13 C12 120.14(12) . .
C14 C13 H8 119.9 . .
C12 C13 H8 119.9 . .
C13 C14 C14 120.43(8) . 4_655
C13 C14 H9 119.8 . .
C14 C14 H9 119.8 4_655 .
C7 N1 C10 110.95(10) . .
C7 N1 H10 124.5 . .
C10 N1 H10 124.5 . .
C11 N2 C12 119.14(11) . .

loop_
_geom_bond_atom_site_label_1
_geom_bond_atom_site_label_2
_geom_bond_distance
_geom_bond_site_symmetry_2
C1 C2 1.3884(19) .
C1 C6 1.3999(18) .
C1 H1 0.9500 .
C2 C3 1.3887(19) .
C2 H2 0.9500 .
C3 C4 1.3932(18) .
C3 H3 0.9500 .
C4 C5 1.3912(18) .
C4 H4 0.9500 .
C5 C6 1.4024(18) .
C5 H5 0.9500 .
C6 C7 1.4696(17) .
C7 N1 1.3674(16) .
C7 C8 1.3871(17) .
C8 C9 1.4090(18) .
C8 H6 0.9500 .
C9 C10 1.3856(18) .
C9 H7 0.9500 .
C10 N1 1.3785(16) .
C10 C11 1.4616(17) .
C11 N2 1.3276(16) .
C11 C11 1.453(2) 4_655
C12 N2 1.3620(16) .
C12 C13 1.4115(17) .
C12 C12 1.419(2) 4_655
C13 C14 1.3692(18) .
C13 H8 0.9500 .
C14 C14 1.418(3) 4_655
C14 H9 0.9500 .
N1 H10 0.8800 .

loop_
_geom_torsion_atom_site_label_1
_geom_torsion_atom_site_label_2
_geom_torsion_atom_site_label_3
_geom_torsion_atom_site_label_4
_geom_torsion
_geom_torsion_site_symmetry_1
_geom_torsion_site_symmetry_4
C6 C1 C2 C3 0.68(18) . .
C1 C2 C3 C4 0.69(18) . .
C2 C3 C4 C5 -1.29(18) . .
C3 C4 C5 C6 0.54(18) . .
C2 C1 C6 C5 -1.42(18) . .
C2 C1 C6 C7 177.20(11) . .
C4 C5 C6 C1 0.81(18) . .
C4 C5 C6 C7 -177.77(11) . .
C1 C6 C7 N1 173.62(11) . .
C5 C6 C7 N1 -7.82(18) . .
C1 C6 C7 C8 -8.6(2) . .
C5 C6 C7 C8 169.93(13) . .
N1 C7 C8 C9 -0.11(14) . .
C6 C7 C8 C9 -178.12(12) . .
C7 C8 C9 C10 0.01(14) . .
C8 C9 C10 N1 0.09(14) . .
C8 C9 C10 C11 -168.62(13) . .
N1 C10 C11 N2 -7.17(16) . .
C9 C10 C11 N2 160.65(14) . .
N1 C10 C11 C11 176.35(13) . 4_655
C9 C10 C11 C11 -15.8(3) . 4_655
N2 C12 C13 C14 -174.11(11) . .
C12 C12 C13 C14 3.2(2) 4_655 .
C12 C13 C14 C14 -0.3(2) . 4_655
C8 C7 N1 C10 0.17(13) . .
C6 C7 N1 C10 178.39(10) . .
C9 C10 N1 C7 -0.16(13) . .
C11 C10 N1 C7 170.99(10) . .
C11 C11 N2 C12 6.9(2) 4_655 .
C10 C11 N2 C12 -169.85(10) . .
C13 C12 N2 C11 -178.62(11) . .
C12 C12 N2 C11 4.10(19) 4_655 .
